data_4124346
loop_
_publ_author_name
'Hinz, Alexander'
'Schulz, Axel'
'Villinger, Alexander'

_publ_section_title
;
 Tunable Cyclopentane-1,3-diyls Generated by Insertion of Isonitriles into
 Diphosphadiazanediyls.
;
_journal_issue 31
_journal_name_full 'Journal of the American Chemical Society'
_journal_page_first 9953
_journal_page_last 9962
_journal_paper_doi 10.1021/jacs.5b05596
_journal_volume 137
_journal_year 2015
_chemical_formula_moiety 'C58 H68 N4 P2'
_chemical_formula_sum 'C58 H68 N4 P2'
_chemical_formula_weight 883.10
_chemical_name_systematic
;
 ?
;
_space_group_crystal_system monoclinic
_space_group_IT_number 14
_space_group_name_Hall '-P 2yn'
_space_group_name_H-M_alt 'P 1 21/n 1'
_symmetry_space_group_name_Hall '-P 2yn'
_symmetry_space_group_name_H-M 'P 1 21/n 1'
_atom_sites_solution_hydrogens geom
_audit_creation_method SHELXL-2013
_cell_angle_alpha 90
_cell_angle_beta 91.9810(10)
_cell_angle_gamma 90
_cell_formula_units_Z 4
_cell_length_a 15.9063(4)
_cell_length_b 17.9071(5)
_cell_length_c 17.7071(5)
_cell_measurement_reflns_used 7982
_cell_measurement_temperature 173(2)
_cell_measurement_theta_max 23.49
_cell_measurement_theta_min 2.30
_cell_volume 5040.6(2)
_computing_cell_refinement 'Bruker Apex V7.51A'
_computing_data_collection 'Bruker Apex V7.51A'
_computing_data_reduction 'Bruker SAINT'
_computing_molecular_graphics 'ORTEP-3v2.01 (Farrugia, 1997)'
_computing_publication_material SHELXL-2013
_computing_structure_refinement 'SHELXL-2013 (Sheldrick, 2013)'
_computing_structure_solution 'SHELXS-2013 (Sheldrick, 2013)'
_diffrn_ambient_temperature 173(2)
_diffrn_measured_fraction_theta_full 1.000
_diffrn_measured_fraction_theta_max 0.996
_diffrn_measurement_device_type 'Bruker Apex Kappa II-CCD-diffractometer'
_diffrn_measurement_method 'phi and omega scans'
_diffrn_radiation_monochromator graphite
_diffrn_radiation_source 'sealed tube'
_diffrn_radiation_type MoK\a
_diffrn_radiation_wavelength 0.71073
_diffrn_reflns_av_R_equivalents 0.0686
_diffrn_reflns_av_unetI/netI 0.0670
_diffrn_reflns_laue_measured_fraction_full 1.000
_diffrn_reflns_laue_measured_fraction_max 0.996
_diffrn_reflns_limit_h_max 20
_diffrn_reflns_limit_h_min -21
_diffrn_reflns_limit_k_max 24
_diffrn_reflns_limit_k_min -15
_diffrn_reflns_limit_l_max 24
_diffrn_reflns_limit_l_min -24
_diffrn_reflns_number 66532
_diffrn_reflns_point_group_measured_fraction_full 1.000
_diffrn_reflns_point_group_measured_fraction_max 0.996
_diffrn_reflns_theta_full 25.242
_diffrn_reflns_theta_max 29.000
_diffrn_reflns_theta_min 1.618
_exptl_absorpt_coefficient_mu 0.128
_exptl_absorpt_correction_T_max 0.7458
_exptl_absorpt_correction_T_min 0.7218
_exptl_absorpt_correction_type multi-scan
_exptl_absorpt_process_details '(SADABS; Sheldrick, 2004)'
_exptl_crystal_colour colourless
_exptl_crystal_density_diffrn 1.164
_exptl_crystal_description block
_exptl_crystal_F_000 1896
_exptl_crystal_size_max 0.380
_exptl_crystal_size_mid 0.320
_exptl_crystal_size_min 0.100
_refine_diff_density_max 0.253
_refine_diff_density_min -0.282
_refine_diff_density_rms 0.049
_refine_ls_extinction_method none
_refine_ls_goodness_of_fit_ref 1.038
_refine_ls_hydrogen_treatment constr
_refine_ls_matrix_type full
_refine_ls_number_parameters 698
_refine_ls_number_reflns 13345
_refine_ls_number_restraints 54
_refine_ls_restrained_S_all 1.038
_refine_ls_R_factor_all 0.0977
_refine_ls_R_factor_gt 0.0516
_refine_ls_shift/su_max 0.000
_refine_ls_shift/su_mean 0.000
_refine_ls_structure_factor_coef Fsqd
_refine_ls_weighting_details 'w=1/[\s^2^(Fo^2^)+(0.0448P)^2^+1.2351P] where P=(Fo^2^+2Fc^2^)/3'
_refine_ls_weighting_scheme calc
_refine_ls_wR_factor_gt 0.1074
_refine_ls_wR_factor_ref 0.1274
_reflns_Friedel_coverage 0.000
_reflns_number_gt 8345
_reflns_number_total 13345
_reflns_threshold_expression 'I > 2\s(I)'
_cod_data_source_file ja5b05596_si_001.cif
_cod_data_source_block AH146A_2
_cod_database_code 4124346
_shelx_space_group_comment
;
The symmetry employed for this shelxl refinement is uniquely defined
by the following loop, which should always be used as a source of
symmetry information in preference to the above space-group names.
They are only intended as comments.
;
_shelx_estimated_absorpt_t_min 0.953
_shelx_estimated_absorpt_t_max 0.987
_shelxl_version_number 2013-4

loop_
_space_group_symop_operation_xyz
'x, y, z'
'-x+1/2, y+1/2, -z+1/2'
'-x, -y, -z'
'x-1/2, -y-1/2, z-1/2'

loop_
_atom_site_label
_atom_site_type_symbol
_atom_site_fract_x
_atom_site_fract_y
_atom_site_fract_z
_atom_site_U_iso_or_equiv
_atom_site_adp_type
_atom_site_occupancy
_atom_site_site_symmetry_order
_atom_site_calc_flag
_atom_site_refinement_flags_posn
_atom_site_refinement_flags_adp
_atom_site_refinement_flags_occupancy
_atom_site_disorder_assembly
_atom_site_disorder_group
P1A P 0.52708(3) 0.18724(3) 0.31893(3) 0.02369(12) Uani 0.9171(9) 1 d D . P A 1
P2A P 0.49729(3) 0.28432(3) 0.20996(3) 0.02298(12) Uani 0.9171(9) 1 d D . P A 1
N3A N 0.67104(10) 0.24314(9) 0.22974(9) 0.0301(4) Uani 0.9171(9) 1 d D . P A 1
N4A N 0.48297(9) 0.30382(8) 0.42503(8) 0.0265(3) Uani 0.9171(9) 1 d D . P A 1
C49A C 0.5974(1) 0.2430(1) 0.2521(1) 0.0253(4) Uani 0.9171(9) 1 d D . P A 1
C50A C 0.7412(1) 0.2010(1) 0.2686(1) 0.0379(5) Uani 0.9171(9) 1 d D . P A 1
C51A C 0.7282(2) 0.1170(1) 0.2585(2) 0.0533(7) Uani 0.9171(9) 1 d D . P A 1
H51A H 0.7264 0.1048 0.2045 0.080 Uiso 0.9171(9) 1 calc R U P A 1
H51B H 0.6751 0.1022 0.2806 0.080 Uiso 0.9171(9) 1 calc R U P A 1
H51C H 0.7749 0.0901 0.2838 0.080 Uiso 0.9171(9) 1 calc R U P A 1
C52A C 0.7470(2) 0.2216(2) 0.3519(1) 0.0532(7) Uani 0.9171(9) 1 d D . P A 1
H52A H 0.7463 0.2761 0.3571 0.080 Uiso 0.9171(9) 1 calc R U P A 1
H52B H 0.7994 0.2018 0.3746 0.080 Uiso 0.9171(9) 1 calc R U P A 1
H52C H 0.6990 0.2002 0.3775 0.080 Uiso 0.9171(9) 1 calc R U P A 1
C53A C 0.8212(1) 0.2247(2) 0.2300(2) 0.0593(7) Uani 0.9171(9) 1 d D . P A 1
H53A H 0.8156 0.2138 0.1759 0.089 Uiso 0.9171(9) 1 calc R U P A 1
H53B H 0.8693 0.1972 0.2521 0.089 Uiso 0.9171(9) 1 calc R U P A 1
H53C H 0.8301 0.2784 0.2374 0.089 Uiso 0.9171(9) 1 calc R U P A 1
C54A C 0.4914(1) 0.2793(2) 0.3581(2) 0.0228(5) Uani 0.9171(9) 1 d D . P A 1
C55A C 0.4937(1) 0.2568(1) 0.4936(1) 0.0325(5) Uani 0.9171(9) 1 d D . P A 1
C56A C 0.5826(1) 0.2261(2) 0.5016(1) 0.0522(6) Uani 0.9171(9) 1 d D . P A 1
H56A H 0.5913 0.1889 0.4621 0.078 Uiso 0.9171(9) 1 calc R U P A 1
H56B H 0.5908 0.2028 0.5514 0.078 Uiso 0.9171(9) 1 calc R U P A 1
H56C H 0.6230 0.2670 0.4966 0.078 Uiso 0.9171(9) 1 calc R U P A 1
C57A C 0.4290(2) 0.1939(1) 0.4920(1) 0.0452(6) Uani 0.9171(9) 1 d D . P A 1
H57A H 0.3724 0.2150 0.4850 0.068 Uiso 0.9171(9) 1 calc R U P A 1
H57B H 0.4329 0.1663 0.5398 0.068 Uiso 0.9171(9) 1 calc R U P A 1
H57C H 0.4401 0.1598 0.4502 0.068 Uiso 0.9171(9) 1 calc R U P A 1
C58A C 0.4773(2) 0.3083(1) 0.5602(1) 0.0436(6) Uani 0.9171(9) 1 d D . P A 1
H58A H 0.5205 0.3473 0.5632 0.065 Uiso 0.9171(9) 1 calc R U P A 1
H58B H 0.4791 0.2793 0.6072 0.065 Uiso 0.9171(9) 1 calc R U P A 1
H58C H 0.4217 0.3315 0.5531 0.065 Uiso 0.9171(9) 1 calc R U P A 1
P1B P 0.5282(4) 0.2862(5) 0.3628(5) 0.033(2) Uani 0.0829(9) 1 d D . P A 2
P2B P 0.3898(3) 0.2609(3) 0.2819(3) 0.0345(15) Uani 0.0829(9) 1 d D . P A 2
N3B N 0.3770(8) 0.2344(9) 0.4414(5) 0.0301(4) Uani 0.0829(9) 1 d D . P A 2
N4B N 0.5998(7) 0.1577(7) 0.2891(8) 0.0265(3) Uani 0.0829(9) 1 d D . P A 2
C49B C 0.4198(7) 0.2463(10) 0.3845(5) 0.0253(4) Uani 0.0829(9) 1 d D . P A 2
C50B C 0.4148(9) 0.2248(9) 0.5192(7) 0.0325(5) Uani 0.0829(9) 1 d D . P A 2
C51B C 0.4949(12) 0.1773(13) 0.5176(12) 0.051(7) Uani 0.0829(9) 1 d D . P A 2
H51D H 0.4845 0.1333 0.4858 0.077 Uiso 0.0829(9) 1 calc R U P A 2
H51E H 0.5109 0.1614 0.5690 0.077 Uiso 0.0829(9) 1 calc R U P A 2
H51F H 0.5405 0.2070 0.4969 0.077 Uiso 0.0829(9) 1 calc R U P A 2
C52B C 0.3499(13) 0.1870(14) 0.5675(10) 0.060(8) Uani 0.0829(9) 1 d D . P A 2
H52D H 0.2976 0.2160 0.5653 0.090 Uiso 0.0829(9) 1 calc R U P A 2
H52E H 0.3715 0.1841 0.6199 0.090 Uiso 0.0829(9) 1 calc R U P A 2
H52F H 0.3388 0.1365 0.5483 0.090 Uiso 0.0829(9) 1 calc R U P A 2
C53B C 0.4354(17) 0.3014(10) 0.5519(13) 0.0452(6) Uani 0.0829(9) 1 d D . P A 2
H53D H 0.4647 0.3311 0.5145 0.068 Uiso 0.0829(9) 1 calc R U P A 2
H53E H 0.4716 0.2957 0.5975 0.068 Uiso 0.0829(9) 1 calc R U P A 2
H53F H 0.3832 0.3267 0.5649 0.068 Uiso 0.0829(9) 1 calc R U P A 2
C54B C 0.5474(8) 0.2122(9) 0.2907(9) 0.0228(5) Uani 0.0829(9) 1 d D . P A 2
C55B C 0.6853(8) 0.1604(8) 0.3239(9) 0.0379(5) Uani 0.0829(9) 1 d D . P A 2
C56B C 0.7307(13) 0.2325(10) 0.3066(17) 0.0533(7) Uani 0.0829(9) 1 d D . P A 2
H56D H 0.7915 0.2235 0.3072 0.080 Uiso 0.0829(9) 1 calc R U P A 2
H56E H 0.7181 0.2700 0.3449 0.080 Uiso 0.0829(9) 1 calc R U P A 2
H56F H 0.7120 0.2507 0.2566 0.080 Uiso 0.0829(9) 1 calc R U P A 2
C57B C 0.7380(13) 0.0943(12) 0.2977(13) 0.0532(7) Uani 0.0829(9) 1 d D . P A 2
H57D H 0.7461 0.0984 0.2432 0.080 Uiso 0.0829(9) 1 calc R U P A 2
H57E H 0.7088 0.0475 0.3084 0.080 Uiso 0.0829(9) 1 calc R U P A 2
H57F H 0.7929 0.0948 0.3246 0.080 Uiso 0.0829(9) 1 calc R U P A 2
C58B C 0.6773(13) 0.1535(15) 0.4090(8) 0.0593(7) Uani 0.0829(9) 1 d D . P A 2
H58D H 0.6370 0.1138 0.4200 0.089 Uiso 0.0829(9) 1 calc R U P A 2
H58E H 0.6574 0.2009 0.4294 0.089 Uiso 0.0829(9) 1 calc R U P A 2
H58F H 0.7323 0.1412 0.4325 0.089 Uiso 0.0829(9) 1 calc R U P A 2
N1 N 0.46028(9) 0.19617(8) 0.23943(8) 0.0268(3) Uani 1 1 d . . . . .
N2 N 0.47446(8) 0.32599(8) 0.29507(7) 0.0236(3) Uani 1 1 d . . . . .
C1 C 0.44109(10) 0.13172(9) 0.19397(9) 0.0253(4) Uani 1 1 d . . . . .
C2 C 0.41161(10) 0.06665(9) 0.23001(10) 0.0268(4) Uani 1 1 d . . . . .
C3 C 0.39685(11) 0.00259(10) 0.18696(10) 0.0316(4) Uani 1 1 d . . . . .
H3 H 0.3780 -0.0414 0.2111 0.038 Uiso 1 1 calc R U . . .
C4 C 0.40879(12) 0.00125(11) 0.11024(11) 0.0363(4) Uani 1 1 d . . . . .
H4 H 0.3996 -0.0434 0.0821 0.044 Uiso 1 1 calc R U . . .
C5 C 0.43410(12) 0.06533(11) 0.07518(11) 0.0358(4) Uani 1 1 d . . . . .
H5 H 0.4410 0.0648 0.0221 0.043 Uiso 1 1 calc R U . . .
C6 C 0.44989(11) 0.13102(10) 0.11510(10) 0.0300(4) Uani 1 1 d . . . . .
C7A C 0.38689(16) 0.0615(2) 0.30995(13) 0.0290(6) Uani 0.9171(9) 1 d D . P A 1
C8A C 0.3147(1) 0.10013(13) 0.33243(14) 0.0344(5) Uani 0.9171(9) 1 d D . P A 1
C9A C 0.2838(2) 0.08479(16) 0.40381(15) 0.0479(7) Uani 0.9171(9) 1 d D . P A 1
H9A H 0.2346 0.1100 0.4191 0.057 Uiso 0.9171(9) 1 calc R U P A 1
C10A C 0.3221(2) 0.03446(19) 0.45269(15) 0.0506(7) Uani 0.9171(9) 1 d D . P A 1
C11A C 0.3946(2) -0.0005(2) 0.43105(15) 0.0459(7) Uani 0.9171(9) 1 d D . P A 1
H11A H 0.4226 -0.0340 0.4651 0.055 Uiso 0.9171(9) 1 calc R U P A 1
C12A C 0.4276(2) 0.0121(3) 0.36025(19) 0.0347(6) Uani 0.9171(9) 1 d D . P A 1
C13A C 0.2697(1) 0.15469(13) 0.28149(15) 0.0429(6) Uani 0.9171(9) 1 d D . P A 1
H13A H 0.2708 0.1369 0.2292 0.064 Uiso 0.9171(9) 1 calc R U P A 1
H13B H 0.2975 0.2034 0.2854 0.064 Uiso 0.9171(9) 1 calc R U P A 1
H13C H 0.2112 0.1595 0.2965 0.064 Uiso 0.9171(9) 1 calc R U P A 1
C14A C 0.2847(2) 0.0180(2) 0.52904(17) 0.0861(12) Uani 0.9171(9) 1 d D . P A 1
H14A H 0.2285 -0.0038 0.5212 0.129 Uiso 0.9171(9) 1 calc R U P A 1
H14B H 0.2804 0.0645 0.5578 0.129 Uiso 0.9171(9) 1 calc R U P A 1
H14C H 0.3210 -0.0173 0.5571 0.129 Uiso 0.9171(9) 1 calc R U P A 1
C15A C 0.5064(2) -0.0287(1) 0.33905(17) 0.0431(7) Uani 0.9171(9) 1 d D . P A 1
H15A H 0.4912 -0.0728 0.3088 0.065 Uiso 0.9171(9) 1 calc R U P A 1
H15B H 0.5377 -0.0442 0.3850 0.065 Uiso 0.9171(9) 1 calc R U P A 1
H15C H 0.5416 0.0046 0.3095 0.065 Uiso 0.9171(9) 1 calc R U P A 1
C7B C 0.395(2) 0.061(3) 0.3247(19) 0.0290(6) Uani 0.0829(9) 1 d D . P A 2
C8B C 0.3148(15) 0.0791(18) 0.3514(14) 0.0344(5) Uani 0.0829(9) 1 d D . P A 2
C9B C 0.2950(19) 0.056(2) 0.4242(15) 0.0479(7) Uani 0.0829(9) 1 d D . P A 2
H9B H 0.2445 0.0733 0.4454 0.057 Uiso 0.0829(9) 1 calc R U P A 2
C10B C 0.3467(17) 0.009(2) 0.4660(14) 0.0506(7) Uani 0.0829(9) 1 d D . P A 2
C11B C 0.4210(19) -0.014(2) 0.4356(17) 0.0459(7) Uani 0.0829(9) 1 d D . P A 2
H11B H 0.4576 -0.0457 0.4645 0.055 Uiso 0.0829(9) 1 calc R U P A 2
C12B C 0.444(2) 0.008(4) 0.364(2) 0.0347(6) Uani 0.0829(9) 1 d D . P A 2
C13B C 0.2549(15) 0.1282(15) 0.3080(14) 0.0429(6) Uani 0.0829(9) 1 d D . P A 2
H13D H 0.2413 0.1718 0.3386 0.064 Uiso 0.0829(9) 1 calc R U P A 2
H13E H 0.2033 0.1004 0.2953 0.064 Uiso 0.0829(9) 1 calc R U P A 2
H13F H 0.2808 0.1447 0.2614 0.064 Uiso 0.0829(9) 1 calc R U P A 2
C14B C 0.317(2) -0.023(2) 0.5404(16) 0.0861(12) Uani 0.0829(9) 1 d D . P A 2
H14D H 0.2624 -0.0475 0.5319 0.129 Uiso 0.0829(9) 1 calc R U P A 2
H14E H 0.3123 0.0167 0.5775 0.129 Uiso 0.0829(9) 1 calc R U P A 2
H14F H 0.3581 -0.0605 0.5594 0.129 Uiso 0.0829(9) 1 calc R U P A 2
C15B C 0.5303(15) -0.013(2) 0.337(2) 0.0431(7) Uani 0.0829(9) 1 d D . P A 2
H15D H 0.5520 -0.0555 0.3655 0.065 Uiso 0.0829(9) 1 calc R U P A 2
H15E H 0.5686 0.0298 0.3439 0.065 Uiso 0.0829(9) 1 calc R U P A 2
H15F H 0.5262 -0.0256 0.2828 0.065 Uiso 0.0829(9) 1 calc R U P A 2
C16 C 0.47192(11) 0.19903(10) 0.07114(10) 0.0318(4) Uani 1 1 d . . . . .
C17 C 0.55525(12) 0.21422(11) 0.05407(10) 0.0369(5) Uani 1 1 d . . . . .
C18 C 0.57361(14) 0.27985(12) 0.01612(11) 0.0438(5) Uani 1 1 d . . . . .
H18 H 0.6306 0.2916 0.0071 0.053 Uiso 1 1 calc R U . . .
C19 C 0.51111(15) 0.32869(12) -0.00887(11) 0.0457(5) Uani 1 1 d . . . . .
C20 C 0.42837(14) 0.31033(11) 0.00500(11) 0.0415(5) Uani 1 1 d . . . . .
H20 H 0.3847 0.3427 -0.0128 0.050 Uiso 1 1 calc R U . . .
C21 C 0.40722(12) 0.24612(11) 0.04403(10) 0.0358(4) Uani 1 1 d . . . . .
C22 C 0.62427(13) 0.15957(12) 0.07528(12) 0.0458(5) Uani 1 1 d . . . . .
H22A H 0.6298 0.1230 0.0346 0.069 Uiso 1 1 calc R U . . .
H22B H 0.6103 0.1337 0.1220 0.069 Uiso 1 1 calc R U . . .
H22C H 0.6775 0.1865 0.0831 0.069 Uiso 1 1 calc R U . . .
C23 C 0.53192(19) 0.39976(14) -0.05038(15) 0.0716(8) Uani 1 1 d . . . . .
H23A H 0.5616 0.3874 -0.0963 0.107 Uiso 1 1 calc R U . . .
H23B H 0.5678 0.4315 -0.0177 0.107 Uiso 1 1 calc R U . . .
H23C H 0.4798 0.4265 -0.0640 0.107 Uiso 1 1 calc R U . . .
C24 C 0.31672(12) 0.22776(12) 0.05820(13) 0.0457(5) Uani 1 1 d . . . . .
H24A H 0.2800 0.2644 0.0325 0.069 Uiso 1 1 calc R U . . .
H24B H 0.3076 0.2292 0.1126 0.069 Uiso 1 1 calc R U . . .
H24C H 0.3037 0.1777 0.0387 0.069 Uiso 1 1 calc R U . . .
C25 C 0.45385(10) 0.40450(9) 0.30145(9) 0.0245(4) Uani 1 1 d . . . . .
C26 C 0.36995(11) 0.42772(10) 0.29927(10) 0.0290(4) Uani 1 1 d . . . . .
C27 C 0.35221(12) 0.50366(11) 0.30371(12) 0.0393(5) Uani 1 1 d . . . . .
H27 H 0.2952 0.5196 0.3026 0.047 Uiso 1 1 calc R U . . .
C28 C 0.41507(13) 0.55622(11) 0.30970(12) 0.0432(5) Uani 1 1 d . . . . .
H28 H 0.4017 0.6079 0.3116 0.052 Uiso 1 1 calc R U . . .
C29 C 0.49741(12) 0.53313(10) 0.31293(11) 0.0364(4) Uani 1 1 d . . . . .
H29 H 0.5408 0.5694 0.3174 0.044 Uiso 1 1 calc R U . . .
C30 C 0.51891(11) 0.45771(10) 0.30975(9) 0.0276(4) Uani 1 1 d . . . . .
C31 C 0.29462(10) 0.37749(10) 0.29302(10) 0.0290(4) Uani 1 1 d . . . . .
C32 C 0.25481(11) 0.35556(10) 0.35862(10) 0.0311(4) Uani 1 1 d . . . . .
C33 C 0.17820(11) 0.31831(10) 0.35202(11) 0.0331(4) Uani 1 1 d . . . . .
H33 H 0.1519 0.3024 0.3966 0.040 Uiso 1 1 calc R U . . .
C34 C 0.13924(11) 0.30366(10) 0.28290(12) 0.0350(4) Uani 1 1 d . . . . .
C35 C 0.17875(11) 0.32692(11) 0.21838(11) 0.0362(4) Uani 1 1 d . . . . .
H35 H 0.1527 0.3170 0.1703 0.043 Uiso 1 1 calc R U . . .
C36 C 0.25566(11) 0.36438(10) 0.22192(10) 0.0324(4) Uani 1 1 d . . . . .
C37 C 0.29054(12) 0.37626(13) 0.43574(11) 0.0444(5) Uani 1 1 d . . . . .
H37A H 0.3521 0.3769 0.4348 0.067 Uiso 1 1 calc R U . . .
H37B H 0.2726 0.3395 0.4729 0.067 Uiso 1 1 calc R U . . .
H37C H 0.2702 0.4259 0.4497 0.067 Uiso 1 1 calc R U . . .
C38 C 0.05554(12) 0.26437(12) 0.27820(14) 0.0506(6) Uani 1 1 d . . . . .
H38A H 0.0229 0.2824 0.2340 0.076 Uiso 1 1 calc R U . . .
H38B H 0.0247 0.2746 0.3240 0.076 Uiso 1 1 calc R U . . .
H38C H 0.0646 0.2104 0.2736 0.076 Uiso 1 1 calc R U . . .
C39 C 0.29404(12) 0.39426(12) 0.15175(11) 0.0412(5) Uani 1 1 d . . . . .
H39A H 0.2585 0.3808 0.1075 0.062 Uiso 1 1 calc R U . . .
H39B H 0.3502 0.3728 0.1467 0.062 Uiso 1 1 calc R U . . .
H39C H 0.2984 0.4488 0.1552 0.062 Uiso 1 1 calc R U . . .
C40 C 0.61077(11) 0.44008(9) 0.31795(10) 0.0271(4) Uani 1 1 d . . . . .
C41 C 0.65987(11) 0.43082(10) 0.25471(10) 0.0310(4) Uani 1 1 d . . . . .
C42 C 0.74683(12) 0.42321(11) 0.26549(11) 0.0369(5) Uani 1 1 d . . . . .
H42 H 0.7802 0.4163 0.2226 0.044 Uiso 1 1 calc R U . . .
C43 C 0.78602(12) 0.42541(11) 0.33611(12) 0.0381(5) Uani 1 1 d . . . . .
C44 C 0.73619(11) 0.43597(11) 0.39803(11) 0.0350(4) Uani 1 1 d . . . . .
H44 H 0.7622 0.4379 0.4471 0.042 Uiso 1 1 calc R U . . .
C45 C 0.64944(11) 0.44377(10) 0.39050(10) 0.0301(4) Uani 1 1 d . . . . .
C46 C 0.62264(13) 0.43235(12) 0.17547(11) 0.0433(5) Uani 1 1 d . . . . .
H46A H 0.6445 0.4756 0.1485 0.065 Uiso 1 1 calc R U . . .
H46B H 0.5613 0.4360 0.1772 0.065 Uiso 1 1 calc R U . . .
H46C H 0.6379 0.3864 0.1491 0.065 Uiso 1 1 calc R U . . .
C47 C 0.88020(12) 0.41770(15) 0.34671(14) 0.0587(6) Uani 1 1 d . . . . .
H47A H 0.9046 0.4049 0.2983 0.088 Uiso 1 1 calc R U . . .
H47B H 0.8931 0.3782 0.3836 0.088 Uiso 1 1 calc R U . . .
H47C H 0.9041 0.4650 0.3651 0.088 Uiso 1 1 calc R U . . .
C48 C 0.59913(12) 0.45906(11) 0.45940(10) 0.0383(5) Uani 1 1 d . . . . .
H48A H 0.5854 0.5123 0.4615 0.057 Uiso 1 1 calc R U . . .
H48B H 0.6322 0.4450 0.5049 0.057 Uiso 1 1 calc R U . . .
H48C H 0.5471 0.4298 0.4566 0.057 Uiso 1 1 calc R U . . .

loop_
_atom_site_aniso_label
_atom_site_aniso_U_11
_atom_site_aniso_U_22
_atom_site_aniso_U_33
_atom_site_aniso_U_23
_atom_site_aniso_U_13
_atom_site_aniso_U_12
P1A 0.0247(3) 0.0233(3) 0.0227(2) -0.0016(2) -0.00330(19) 0.0003(2)
P2A 0.0238(2) 0.0243(3) 0.0207(2) -0.00183(19) -0.00019(18) 0.00002(19)
N3A 0.0247(9) 0.0302(9) 0.0356(9) -0.0063(7) 0.0027(7) 0.0006(7)
N4A 0.0274(8) 0.0291(9) 0.0228(8) -0.0019(7) -0.0011(6) -0.0016(7)
C49A 0.0248(10) 0.0234(10) 0.0276(10) -0.0065(8) -0.0002(8) -0.0013(8)
C50A 0.0248(11) 0.0401(13) 0.0487(13) -0.0070(11) -0.0016(9) 0.0058(9)
C51A 0.0428(14) 0.0412(14) 0.0753(18) -0.0053(13) -0.0087(13) 0.0147(11)
C52A 0.0431(14) 0.0686(18) 0.0466(14) -0.0043(13) -0.0144(11) 0.0135(12)
C53A 0.0253(12) 0.0730(18) 0.0801(19) -0.0030(15) 0.0083(12) 0.0076(12)
C54A 0.0211(13) 0.0245(12) 0.0224(11) -0.0018(8) -0.0052(11) -0.0025(11)
C55A 0.0420(12) 0.0357(12) 0.0196(9) 0.0005(8) -0.0031(8) -0.0023(9)
C56A 0.0538(15) 0.0706(18) 0.0313(12) 0.0024(12) -0.0124(11) 0.0161(13)
C57A 0.0636(16) 0.0406(13) 0.0316(12) 0.0019(10) 0.0028(11) -0.0132(12)
C58A 0.0598(16) 0.0473(14) 0.0238(11) -0.0022(10) 0.0019(11) -0.0066(12)
P1B 0.040(5) 0.023(4) 0.034(4) 0.001(3) -0.016(4) -0.002(4)
P2B 0.034(3) 0.035(3) 0.034(3) -0.003(3) -0.004(2) 0.001(3)
N3B 0.0247(9) 0.0302(9) 0.0356(9) -0.0063(7) 0.0027(7) 0.0006(7)
N4B 0.0274(8) 0.0291(9) 0.0228(8) -0.0019(7) -0.0011(6) -0.0016(7)
C49B 0.0248(10) 0.0234(10) 0.0276(10) -0.0065(8) -0.0002(8) -0.0013(8)
C50B 0.0420(12) 0.0357(12) 0.0196(9) 0.0005(8) -0.0031(8) -0.0023(9)
C51B 0.052(17) 0.060(18) 0.040(15) 0.007(13) -0.016(12) 0.021(14)
C52B 0.053(17) 0.10(2) 0.028(13) 0.004(14) -0.008(12) 0.007(16)
C53B 0.0636(16) 0.0406(13) 0.0316(12) 0.0019(10) 0.0028(11) -0.0132(12)
C54B 0.0211(13) 0.0245(12) 0.0224(11) -0.0018(8) -0.0052(11) -0.0025(11)
C55B 0.0248(11) 0.0401(13) 0.0487(13) -0.0070(11) -0.0016(9) 0.0058(9)
C56B 0.0428(14) 0.0412(14) 0.0753(18) -0.0053(13) -0.0087(13) 0.0147(11)
C57B 0.0431(14) 0.0686(18) 0.0466(14) -0.0043(13) -0.0144(11) 0.0135(12)
C58B 0.0253(12) 0.0730(18) 0.0801(19) -0.0030(15) 0.0083(12) 0.0076(12)
N1 0.0270(8) 0.0243(8) 0.0291(8) -0.0037(6) -0.0012(6) -0.0020(6)
N2 0.0250(7) 0.0243(8) 0.0213(7) -0.0004(6) -0.0014(5) 0.0002(6)
C1 0.0195(8) 0.0271(9) 0.0291(9) -0.0066(7) -0.0003(7) 0.0010(7)
C2 0.0211(8) 0.0265(9) 0.0326(9) -0.0056(8) -0.0001(7) 0.0004(7)
C3 0.0296(10) 0.0277(10) 0.0376(10) -0.0050(8) 0.0024(8) -0.0033(8)
C4 0.0391(11) 0.0356(11) 0.0339(10) -0.0127(9) -0.0015(8) -0.0035(9)
C5 0.0387(11) 0.0401(11) 0.0287(10) -0.0084(9) 0.0024(8) -0.0029(9)
C6 0.0260(9) 0.0342(10) 0.0297(9) -0.0023(8) 0.0007(7) -0.0007(8)
C7A 0.0309(11) 0.0280(10) 0.0282(14) -0.0099(12) 0.0035(10) -0.0086(9)
C8A 0.0300(10) 0.0342(16) 0.0392(14) -0.0135(10) 0.0061(10) -0.0083(10)
C9A 0.0368(13) 0.062(2) 0.0457(16) -0.0245(13) 0.0164(12) -0.0157(13)
C10A 0.0499(18) 0.069(3) 0.0337(14) -0.0110(13) 0.0106(13) -0.0264(14)
C11A 0.055(2) 0.0483(18) 0.0339(12) 0.0019(11) -0.0008(13) -0.0210(14)
C12A 0.0416(18) 0.0295(12) 0.0330(11) -0.0028(9) 0.0007(12) -0.0108(14)
C13A 0.0268(12) 0.0399(15) 0.0623(17) -0.0134(12) 0.0032(10) 0.0011(10)
C14A 0.082(3) 0.135(4) 0.0421(16) -0.0093(19) 0.0242(16) -0.046(2)
C15A 0.0477(16) 0.0338(15) 0.0474(13) 0.0061(12) -0.0067(13) 0.0020(12)
C7B 0.0309(11) 0.0280(10) 0.0282(14) -0.0099(12) 0.0035(10) -0.0086(9)
C8B 0.0300(10) 0.0342(16) 0.0392(14) -0.0135(10) 0.0061(10) -0.0083(10)
C9B 0.0368(13) 0.062(2) 0.0457(16) -0.0245(13) 0.0164(12) -0.0157(13)
C10B 0.0499(18) 0.069(3) 0.0337(14) -0.0110(13) 0.0106(13) -0.0264(14)
C11B 0.055(2) 0.0483(18) 0.0339(12) 0.0019(11) -0.0008(13) -0.0210(14)
C12B 0.0416(18) 0.0295(12) 0.0330(11) -0.0028(9) 0.0007(12) -0.0108(14)
C13B 0.0268(12) 0.0399(15) 0.0623(17) -0.0134(12) 0.0032(10) 0.0011(10)
C14B 0.082(3) 0.135(4) 0.0421(16) -0.0093(19) 0.0242(16) -0.046(2)
C15B 0.0477(16) 0.0338(15) 0.0474(13) 0.0061(12) -0.0067(13) 0.0020(12)
C16 0.0326(10) 0.0365(11) 0.0261(9) -0.0048(8) -0.0004(7) -0.0035(8)
C17 0.0361(11) 0.0442(12) 0.0309(10) -0.0072(9) 0.0063(8) -0.0033(9)
C18 0.0437(12) 0.0477(13) 0.0406(12) -0.0062(10) 0.0128(9) -0.0088(10)
C19 0.0581(14) 0.0444(13) 0.0352(11) -0.0010(10) 0.0085(10) -0.0064(11)
C20 0.0507(13) 0.0415(12) 0.0316(10) 0.0002(9) -0.0072(9) 0.0037(10)
C21 0.0380(11) 0.0399(11) 0.0290(10) -0.0039(9) -0.0044(8) -0.0026(9)
C22 0.0349(11) 0.0551(14) 0.0479(13) -0.0084(10) 0.0078(9) 0.0004(10)
C23 0.093(2) 0.0523(16) 0.0706(18) 0.0126(13) 0.0229(15) -0.0053(14)
C24 0.0346(11) 0.0476(13) 0.0540(13) -0.0007(10) -0.0095(10) -0.0012(9)
C25 0.0277(9) 0.0241(9) 0.0217(8) -0.0020(7) 0.0004(7) 0.0007(7)
C26 0.0285(9) 0.0296(10) 0.0287(9) -0.0038(8) -0.0007(7) 0.0000(8)
C27 0.0300(10) 0.0349(11) 0.0526(13) -0.0049(9) -0.0042(9) 0.0063(8)
C28 0.0427(12) 0.0260(10) 0.0603(14) -0.0057(9) -0.0069(10) 0.0045(9)
C29 0.0356(11) 0.0256(10) 0.0476(12) -0.0038(9) -0.0026(9) -0.0046(8)
C30 0.0291(9) 0.0274(9) 0.0261(9) -0.0019(7) -0.0016(7) -0.0021(7)
C31 0.0215(9) 0.0294(10) 0.0358(10) -0.0035(8) -0.0028(7) 0.0028(7)
C32 0.0251(9) 0.0334(10) 0.0348(10) -0.0034(8) -0.0012(7) 0.0042(8)
C33 0.0267(9) 0.0310(10) 0.0419(11) -0.0001(8) 0.0028(8) 0.0034(8)
C34 0.0238(9) 0.0285(10) 0.0524(12) -0.0058(9) -0.0029(8) 0.0031(8)
C35 0.0295(10) 0.0387(11) 0.0395(11) -0.0118(9) -0.0120(8) 0.0044(8)
C36 0.0284(10) 0.0330(10) 0.0356(10) -0.0039(8) -0.0022(8) 0.0068(8)
C37 0.0323(11) 0.0645(15) 0.0362(11) -0.0063(10) -0.0003(9) -0.0015(10)
C38 0.0281(11) 0.0494(13) 0.0738(16) -0.0125(12) -0.0048(10) -0.0022(9)
C39 0.0412(12) 0.0464(12) 0.0356(11) -0.0029(9) -0.0034(9) 0.0057(9)
C40 0.0266(9) 0.0219(9) 0.0329(9) -0.0014(7) 0.0016(7) -0.0036(7)
C41 0.0325(10) 0.0289(10) 0.0319(10) -0.0004(8) 0.0033(8) -0.0068(8)
C42 0.0322(10) 0.0401(11) 0.0391(11) -0.0024(9) 0.0112(8) -0.0048(9)
C43 0.0276(10) 0.0404(11) 0.0464(12) -0.0004(9) 0.0012(9) -0.0042(8)
C44 0.0290(10) 0.0401(11) 0.0354(10) -0.0027(9) -0.0045(8) -0.0050(8)
C45 0.0288(9) 0.0286(10) 0.0329(10) -0.0038(8) 0.0016(7) -0.0056(8)
C46 0.0461(12) 0.0531(13) 0.0310(10) 0.0006(9) 0.0051(9) -0.0097(10)
C47 0.0271(11) 0.0814(18) 0.0677(16) -0.0046(14) 0.0017(10) -0.0005(11)
C48 0.0368(11) 0.0462(12) 0.0319(10) -0.0099(9) 0.0015(8) -0.0073(9)

loop_
_atom_type_symbol
_atom_type_description
_atom_type_scat_dispersion_real
_atom_type_scat_dispersion_imag
_atom_type_scat_source
C C 0.0033 0.0016 'International Tables Vol C Tables 4.2.6.8 and 6.1.1.4'
H H 0.0000 0.0000 'International Tables Vol C Tables 4.2.6.8 and 6.1.1.4'
N N 0.0061 0.0033 'International Tables Vol C Tables 4.2.6.8 and 6.1.1.4'
P P 0.1023 0.0942 'International Tables Vol C Tables 4.2.6.8 and 6.1.1.4'

loop_
_geom_angle_atom_site_label_1
_geom_angle_atom_site_label_2
_geom_angle_atom_site_label_3
_geom_angle
N1 P1A C54A 91.94(9)
N1 P1A C49A 78.91(7)
C54A P1A C49A 87.82(10)
N1 P1A P2A 41.95(5)
C54A P1A P2A 69.03(9)
C49A P1A P2A 45.80(6)
N2 P2A N1 92.63(7)
N2 P2A C49A 91.43(7)
N1 P2A C49A 79.53(7)
N2 P2A P1A 71.57(5)
N1 P2A P1A 41.14(5)
C49A P2A P1A 47.31(6)
C49A N3A C50A 123.10(17)
C54A N4A C55A 123.52(19)
N3A C49A P2A 131.45(15)
N3A C49A P1A 139.81(15)
P2A C49A P1A 86.89(8)
N3A C50A C52A 110.10(19)
N3A C50A C53A 105.93(18)
C52A C50A C53A 110.0(2)
N3A C50A C51A 110.34(18)
C52A C50A C51A 110.9(2)
C53A C50A C51A 109.44(19)
C50A C51A H51A 109.5
C50A C51A H51B 109.5
H51A C51A H51B 109.5
C50A C51A H51C 109.5
H51A C51A H51C 109.5
H51B C51A H51C 109.5
C50A C52A H52A 109.5
C50A C52A H52B 109.5
H52A C52A H52B 109.5
C50A C52A H52C 109.5
H52A C52A H52C 109.5
H52B C52A H52C 109.5
C50A C53A H53A 109.5
C50A C53A H53B 109.5
H53A C53A H53B 109.5
C50A C53A H53C 109.5
H53A C53A H53C 109.5
H53B C53A H53C 109.5
N4A C54A N2 120.5(2)
N4A C54A P1A 133.3(2)
N2 C54A P1A 106.20(16)
N4A C55A C56A 111.30(17)
N4A C55A C57A 110.27(16)
C56A C55A C57A 111.12(19)
N4A C55A C58A 105.71(17)
C56A C55A C58A 109.22(18)
C57A C55A C58A 109.05(18)
C55A C56A H56A 109.5
C55A C56A H56B 109.5
H56A C56A H56B 109.5
C55A C56A H56C 109.5
H56A C56A H56C 109.5
H56B C56A H56C 109.5
C55A C57A H57A 109.5
C55A C57A H57B 109.5
H57A C57A H57B 109.5
C55A C57A H57C 109.5
H57A C57A H57C 109.5
H57B C57A H57C 109.5
C55A C58A H58A 109.5
C55A C58A H58B 109.5
H58A C58A H58B 109.5
C55A C58A H58C 109.5
H58A C58A H58C 109.5
H58B C58A H58C 109.5
N2 P1B C54B 84.3(6)
N2 P1B C49B 81.8(4)
C54B P1B C49B 92.5(7)
N2 P1B P2B 42.1(2)
C54B P1B P2B 70.1(4)
C49B P1B P2B 45.7(3)
N2 P2B N1 89.8(3)
N2 P2B C49B 78.5(4)
N1 P2B C49B 100.1(6)
N2 P2B P1B 37.2(2)
N1 P2B P1B 79.4(3)
C49B P2B P1B 46.9(3)
C49B N3B C50B 123.2(10)
C54B N4B C55B 123.7(11)
N3B C49B P2B 132.3(9)
N3B C49B P1B 137.9(10)
P2B C49B P1B 87.4(4)
N3B C50B C53B 108.8(11)
N3B C50B C52B 108.0(10)
C53B C50B C52B 109.2(11)
N3B C50B C51B 110.8(10)
C53B C50B C51B 109.8(12)
C52B C50B C51B 110.2(11)
C50B C51B H51D 109.5
C50B C51B H51E 109.5
H51D C51B H51E 109.5
C50B C51B H51F 109.5
H51D C51B H51F 109.5
H51E C51B H51F 109.5
C50B C52B H52D 109.5
C50B C52B H52E 109.5
H52D C52B H52E 109.5
C50B C52B H52F 109.5
H52D C52B H52F 109.5
H52E C52B H52F 109.5
C50B C53B H53D 109.5
C50B C53B H53E 109.5
H53D C53B H53E 109.5
C50B C53B H53F 109.5
H53D C53B H53F 109.5
H53E C53B H53F 109.5
N4B C54B N1 112.7(10)
N4B C54B P1B 132.4(11)
N1 C54B P1B 110.1(6)
N4B C55B C56B 112.5(11)
N4B C55B C58B 107.7(10)
C56B C55B C58B 109.1(12)
N4B C55B C57B 110.7(11)
C56B C55B C57B 109.1(11)
C58B C55B C57B 107.7(11)
C55B C56B H56D 109.5
C55B C56B H56E 109.5
H56D C56B H56E 109.5
C55B C56B H56F 109.5
H56D C56B H56F 109.5
H56E C56B H56F 109.5
C55B C57B H57D 109.5
C55B C57B H57E 109.5
H57D C57B H57E 109.5
C55B C57B H57F 109.5
H57D C57B H57F 109.5
H57E C57B H57F 109.5
C55B C58B H58D 109.5
C55B C58B H58E 109.5
H58D C58B H58E 109.5
C55B C58B H58F 109.5
H58D C58B H58F 109.5
H58E C58B H58F 109.5
C1 N1 C54B 127.3(4)
C1 N1 P1A 119.47(11)
C1 N1 P2A 128.24(12)
P1A N1 P2A 96.91(7)
C1 N1 P2B 129.1(2)
C54B N1 P2B 100.4(4)
C54A N2 C25 123.38(16)
C25 N2 P1B 119.1(3)
C54A N2 P2A 113.10(14)
C25 N2 P2A 122.73(11)
C25 N2 P2B 118.1(2)
P1B N2 P2B 100.7(3)
C6 C1 C2 119.03(15)
C6 C1 N1 122.50(15)
C2 C1 N1 118.47(15)
C3 C2 C1 118.90(16)
C3 C2 C7A 115.2(2)
C1 C2 C7A 125.7(2)
C3 C2 C7B 118(2)
C1 C2 C7B 124(2)
C4 C3 C2 121.83(17)
C4 C3 H3 119.1
C2 C3 H3 119.1
C5 C4 C3 118.95(17)
C5 C4 H4 120.5
C3 C4 H4 120.5
C4 C5 C6 121.88(17)
C4 C5 H5 119.1
C6 C5 H5 119.1
C5 C6 C1 119.29(17)
C5 C6 C16 117.79(16)
C1 C6 C16 122.86(16)
C12A C7A C8A 119.6(2)
C12A C7A C2 120.9(2)
C8A C7A C2 119.0(2)
C9A C8A C7A 118.3(2)
C9A C8A C13A 119.8(2)
C7A C8A C13A 121.9(2)
C10A C9A C8A 122.3(2)
C10A C9A H9A 118.8
C8A C9A H9A 118.8
C9A C10A C11A 118.6(2)
C9A C10A C14A 120.4(3)
C11A C10A C14A 121.0(3)
C10A C11A C12A 121.4(2)
C10A C11A H11A 119.3
C12A C11A H11A 119.3
C11A C12A C7A 119.7(2)
C11A C12A C15A 119.2(2)
C7A C12A C15A 121.2(2)
C8A C13A H13A 109.5
C8A C13A H13B 109.5
H13A C13A H13B 109.5
C8A C13A H13C 109.5
H13A C13A H13C 109.5
H13B C13A H13C 109.5
C10A C14A H14A 109.5
C10A C14A H14B 109.5
H14A C14A H14B 109.5
C10A C14A H14C 109.5
H14A C14A H14C 109.5
H14B C14A H14C 109.5
C12A C15A H15A 109.5
C12A C15A H15B 109.5
H15A C15A H15B 109.5
C12A C15A H15C 109.5
H15A C15A H15C 109.5
H15B C15A H15C 109.5
C12B C7B C8B 119.0(12)
C12B C7B C2 115(2)
C8B C7B C2 119.3(19)
C9B C8B C7B 118.5(11)
C9B C8B C13B 119.4(12)
C7B C8B C13B 121.9(12)
C10B C9B C8B 121.8(12)
C10B C9B H9B 119.1
C8B C9B H9B 119.1
C9B C10B C11B 118.5(11)
C9B C10B C14B 120.1(13)
C11B C10B C14B 121.1(14)
C10B C11B C12B 121.9(11)
C10B C11B H11B 119.0
C12B C11B H11B 119.0
C11B C12B C7B 118.8(13)
C11B C12B C15B 119.3(14)
C7B C12B C15B 120.6(14)
C8B C13B H13D 109.5
C8B C13B H13E 109.5
H13D C13B H13E 109.5
C8B C13B H13F 109.5
H13D C13B H13F 109.5
H13E C13B H13F 109.5
C10B C14B H14D 109.5
C10B C14B H14E 109.5
H14D C14B H14E 109.5
C10B C14B H14F 109.5
H14D C14B H14F 109.5
H14E C14B H14F 109.5
C12B C15B H15D 109.5
C12B C15B H15E 109.5
H15D C15B H15E 109.5
C12B C15B H15F 109.5
H15D C15B H15F 109.5
H15E C15B H15F 109.5
C17 C16 C21 119.98(18)
C17 C16 C6 120.87(17)
C21 C16 C6 119.08(16)
C18 C17 C16 119.10(19)
C18 C17 C22 120.37(18)
C16 C17 C22 120.53(18)
C19 C18 C17 121.85(19)
C19 C18 H18 119.1
C17 C18 H18 119.1
C18 C19 C20 117.96(19)
C18 C19 C23 121.3(2)
C20 C19 C23 120.7(2)
C19 C20 C21 122.1(2)
C19 C20 H20 118.9
C21 C20 H20 118.9
C20 C21 C16 118.72(18)
C20 C21 C24 120.87(18)
C16 C21 C24 120.40(18)
C17 C22 H22A 109.5
C17 C22 H22B 109.5
H22A C22 H22B 109.5
C17 C22 H22C 109.5
H22A C22 H22C 109.5
H22B C22 H22C 109.5
C19 C23 H23A 109.5
C19 C23 H23B 109.5
H23A C23 H23B 109.5
C19 C23 H23C 109.5
H23A C23 H23C 109.5
H23B C23 H23C 109.5
C21 C24 H24A 109.5
C21 C24 H24B 109.5
H24A C24 H24B 109.5
C21 C24 H24C 109.5
H24A C24 H24C 109.5
H24B C24 H24C 109.5
C26 C25 C30 119.89(15)
C26 C25 N2 120.34(15)
C30 C25 N2 119.77(15)
C27 C26 C25 118.99(16)
C27 C26 C31 115.30(16)
C25 C26 C31 125.71(16)
C28 C27 C26 121.67(18)
C28 C27 H27 119.2
C26 C27 H27 119.2
C29 C28 C27 119.18(18)
C29 C28 H28 120.4
C27 C28 H28 120.4
C28 C29 C30 121.65(17)
C28 C29 H29 119.2
C30 C29 H29 119.2
C29 C30 C25 118.57(16)
C29 C30 C40 116.11(15)
C25 C30 C40 125.29(15)
C32 C31 C36 119.96(16)
C32 C31 C26 119.40(16)
C36 C31 C26 119.58(16)
C33 C32 C31 119.06(17)
C33 C32 C37 119.74(17)
C31 C32 C37 121.07(16)
C34 C33 C32 122.13(18)
C34 C33 H33 118.9
C32 C33 H33 118.9
C33 C34 C35 118.17(17)
C33 C34 C38 120.51(19)
C35 C34 C38 121.32(18)
C34 C35 C36 121.94(17)
C34 C35 H35 119.0
C36 C35 H35 119.0
C35 C36 C31 118.69(17)
C35 C36 C39 121.01(17)
C31 C36 C39 120.20(17)
C32 C37 H37A 109.5
C32 C37 H37B 109.5
H37A C37 H37B 109.5
C32 C37 H37C 109.5
H37A C37 H37C 109.5
H37B C37 H37C 109.5
C34 C38 H38A 109.5
C34 C38 H38B 109.5
H38A C38 H38B 109.5
C34 C38 H38C 109.5
H38A C38 H38C 109.5
H38B C38 H38C 109.5
C36 C39 H39A 109.5
C36 C39 H39B 109.5
H39A C39 H39B 109.5
C36 C39 H39C 109.5
H39A C39 H39C 109.5
H39B C39 H39C 109.5
C41 C40 C45 119.92(16)
C41 C40 C30 121.20(16)
C45 C40 C30 118.24(15)
C42 C41 C40 118.72(17)
C42 C41 C46 119.03(16)
C40 C41 C46 122.18(17)
C43 C42 C41 122.40(17)
C43 C42 H42 118.8
C41 C42 H42 118.8
C42 C43 C44 117.90(17)
C42 C43 C47 121.73(18)
C44 C43 C47 120.37(18)
C43 C44 C45 122.05(18)
C43 C44 H44 119.0
C45 C44 H44 119.0
C44 C45 C40 118.98(16)
C44 C45 C48 119.62(16)
C40 C45 C48 121.35(16)
C41 C46 H46A 109.5
C41 C46 H46B 109.5
H46A C46 H46B 109.5
C41 C46 H46C 109.5
H46A C46 H46C 109.5
H46B C46 H46C 109.5
C43 C47 H47A 109.5
C43 C47 H47B 109.5
H47A C47 H47B 109.5
C43 C47 H47C 109.5
H47A C47 H47C 109.5
H47B C47 H47C 109.5
C45 C48 H48A 109.5
C45 C48 H48B 109.5
H48A C48 H48B 109.5
C45 C48 H48C 109.5
H48A C48 H48C 109.5
H48B C48 H48C 109.5

loop_
_geom_bond_atom_site_label_1
_geom_bond_atom_site_label_2
_geom_bond_distance
P1A N1 1.7416(15)
P1A C54A 1.884(3)
P1A C49A 1.9344(19)
P1A P2A 2.6280(7)
P2A N2 1.7314(14)
P2A N1 1.7697(15)
P2A C49A 1.8868(19)
N3A C49A 1.249(2)
N3A C50A 1.494(3)
N4A C54A 1.276(3)
N4A C55A 1.482(2)
C50A C52A 1.520(3)
C50A C53A 1.525(3)
C50A C51A 1.528(3)
C51A H51A 0.9800
C51A H51B 0.9800
C51A H51C 0.9800
C52A H52A 0.9800
C52A H52B 0.9800
C52A H52C 0.9800
C53A H53A 0.9800
C53A H53B 0.9800
C53A H53C 0.9800
C54A N2 1.412(3)
C55A C56A 1.518(3)
C55A C57A 1.526(3)
C55A C58A 1.529(3)
C56A H56A 0.9800
C56A H56B 0.9800
C56A H56C 0.9800
C57A H57A 0.9800
C57A H57B 0.9800
C57A H57C 0.9800
C58A H58A 0.9800
C58A H58B 0.9800
C58A H58C 0.9800
P1B N2 1.614(8)
P1B C54B 1.871(9)
P1B C49B 1.917(9)
P1B P2B 2.623(7)
P2B N2 1.790(6)
P2B N1 1.795(6)
P2B C49B 1.881(9)
N3B C49B 1.254(8)
N3B C50B 1.493(9)
N4B C54B 1.286(9)
N4B C55B 1.475(9)
C50B C53B 1.520(10)
C50B C52B 1.522(10)
C50B C51B 1.532(10)
C51B H51D 0.9800
C51B H51E 0.9800
C51B H51F 0.9800
C52B H52D 0.9800
C52B H52E 0.9800
C52B H52F 0.9800
C53B H53D 0.9800
C53B H53E 0.9800
C53B H53F 0.9800
C54B N1 1.656(13)
C55B C56B 1.517(10)
C55B C58B 1.522(10)
C55B C57B 1.532(9)
C56B H56D 0.9800
C56B H56E 0.9800
C56B H56F 0.9800
C57B H57D 0.9800
C57B H57E 0.9800
C57B H57F 0.9800
C58B H58D 0.9800
C58B H58E 0.9800
C58B H58F 0.9800
N1 C1 1.434(2)
N2 C25 1.449(2)
C1 C6 1.408(2)
C1 C2 1.416(2)
C2 C3 1.393(2)
C2 C7A 1.485(3)
C2 C7B 1.71(3)
C3 C4 1.378(3)
C3 H3 0.9500
C4 C5 1.372(3)
C4 H4 0.9500
C5 C6 1.391(2)
C5 H5 0.9500
C6 C16 1.494(3)
C7A C12A 1.399(3)
C7A C8A 1.410(3)
C8A C9A 1.399(3)
C8A C13A 1.495(3)
C9A C10A 1.377(4)
C9A H9A 0.9500
C10A C11A 1.378(4)
C10A C14A 1.525(3)
C11A C12A 1.394(3)
C11A H11A 0.9500
C12A C15A 1.510(3)
C13A H13A 0.9800
C13A H13B 0.9800
C13A H13C 0.9800
C14A H14A 0.9800
C14A H14B 0.9800
C14A H14C 0.9800
C15A H15A 0.9800
C15A H15B 0.9800
C15A H15C 0.9800
C7B C12B 1.399(9)
C7B C8B 1.413(9)
C8B C9B 1.400(9)
C8B C13B 1.491(9)
C9B C10B 1.375(10)
C9B H9B 0.9500
C10B C11B 1.378(10)
C10B C14B 1.527(9)
C11B C12B 1.397(9)
C11B H11B 0.9500
C12B C15B 1.513(10)
C13B H13D 0.9800
C13B H13E 0.9800
C13B H13F 0.9800
C14B H14D 0.9800
C14B H14E 0.9800
C14B H14F 0.9800
C15B H15D 0.9800
C15B H15E 0.9800
C15B H15F 0.9800
C16 C17 1.396(3)
C16 C21 1.402(3)
C17 C18 1.390(3)
C17 C22 1.509(3)
C18 C19 1.385(3)
C18 H18 0.9500
C19 C20 1.387(3)
C19 C23 1.512(3)
C20 C21 1.389(3)
C20 H20 0.9500
C21 C24 1.506(3)
C22 H22A 0.9800
C22 H22B 0.9800
C22 H22C 0.9800
C23 H23A 0.9800
C23 H23B 0.9800
C23 H23C 0.9800
C24 H24A 0.9800
C24 H24B 0.9800
C24 H24C 0.9800
C25 C26 1.397(2)
C25 C30 1.411(2)
C26 C27 1.392(2)
C26 C31 1.499(2)
C27 C28 1.374(3)
C27 H27 0.9500
C28 C29 1.373(3)
C28 H28 0.9500
C29 C30 1.395(2)
C29 H29 0.9500
C30 C40 1.497(2)
C31 C32 1.398(2)
C31 C36 1.404(2)
C32 C33 1.391(2)
C32 C37 1.507(3)
C33 C34 1.378(3)
C33 H33 0.9500
C34 C35 1.387(3)
C34 C38 1.506(3)
C35 C36 1.395(3)
C35 H35 0.9500
C36 C39 1.502(3)
C37 H37A 0.9800
C37 H37B 0.9800
C37 H37C 0.9800
C38 H38A 0.9800
C38 H38B 0.9800
C38 H38C 0.9800
C39 H39A 0.9800
C39 H39B 0.9800
C39 H39C 0.9800
C40 C41 1.397(2)
C40 C45 1.406(2)
C41 C42 1.396(3)
C41 C46 1.504(3)
C42 C43 1.378(3)
C42 H42 0.9500
C43 C44 1.388(3)
C43 C47 1.510(3)
C44 C45 1.389(2)
C44 H44 0.9500
C45 C48 1.507(2)
C46 H46A 0.9800
C46 H46B 0.9800
C46 H46C 0.9800
C47 H47A 0.9800
C47 H47B 0.9800
C47 H47C 0.9800
C48 H48A 0.9800
C48 H48B 0.9800
C48 H48C 0.9800

loop_
_geom_torsion_atom_site_label_1
_geom_torsion_atom_site_label_2
_geom_torsion_atom_site_label_3
_geom_torsion_atom_site_label_4
_geom_torsion
C50A N3A C49A P2A -174.57(15)
C50A N3A C49A P1A -15.6(3)
N2 P2A C49A N3A -130.35(19)
N1 P2A C49A N3A 137.24(19)
P1A P2A C49A N3A 166.6(2)
N2 P2A C49A P1A 63.05(7)
N1 P2A C49A P1A -29.36(6)
C49A N3A C50A C52A -53.5(3)
C49A N3A C50A C53A -172.46(19)
C49A N3A C50A C51A 69.2(3)
C55A N4A C54A N2 175.53(17)
C55A N4A C54A P1A -6.4(3)
N1 P1A C54A N4A 147.8(2)
C49A P1A C54A N4A -133.4(2)
P2A P1A C54A N4A -176.3(3)
N1 P1A C54A N2 -33.89(14)
C49A P1A C54A N2 44.93(14)
P2A P1A C54A N2 2.02(11)
C54A N4A C55A C56A 62.0(3)
C54A N4A C55A C57A -61.8(3)
C54A N4A C55A C58A -179.55(19)
C50B N3B C49B P2B -179.7(13)
C50B N3B C49B P1B -23(3)
N2 P2B C49B N3B 142(2)
N1 P2B C49B N3B -130.6(19)
P1B P2B C49B N3B 164(2)
N2 P2B C49B P1B -22.7(5)
N1 P2B C49B P1B 65.1(6)
C49B N3B C50B C53B 80(2)
C49B N3B C50B C52B -161.8(18)
C49B N3B C50B C51B -41(2)
C55B N4B C54B N1 174.0(12)
C55B N4B C54B P1B -33(3)
N2 P1B C54B N4B 166(2)
C49B P1B C54B N4B -112(2)
P2B P1B C54B N4B -153(2)
N2 P1B C54B N1 -40.7(10)
C49B P1B C54B N1 40.7(11)
P2B P1B C54B N1 0.1(8)
C54B N4B C55B C56B -45(2)
C54B N4B C55B C58B 74.9(19)
C54B N4B C55B C57B -167.6(18)
N4B C54B N1 C1 -2.4(19)
P1B C54B N1 C1 -161.2(5)
N4B C54B N1 P1A 78.3(17)
P1B C54B N1 P1A -80.5(11)
N4B C54B N1 P2A -128.7(15)
P1B C54B N1 P2A 72.5(9)
N4B C54B N1 P2B 158.7(13)
P1B C54B N1 P2B -0.1(11)
C54A P1A N1 C1 -163.30(14)
C49A P1A N1 C1 109.31(13)
P2A P1A N1 C1 141.68(15)
C54A P1A N1 C54B 81.1(9)
C49A P1A N1 C54B -6.3(9)
P2A P1A N1 C54B 26.1(9)
C54A P1A N1 P2A 55.02(10)
C49A P1A N1 P2A -32.37(7)
C54A P1A N1 P2B -22.0(2)
C49A P1A N1 P2B -109.4(2)
P2A P1A N1 P2B -77.0(2)
N2 P2A N1 C1 165.66(14)
C49A P2A N1 C1 -103.37(15)
P1A P2A N1 C1 -136.59(17)
N2 P2A N1 C54B -69.1(4)
C49A P2A N1 C54B 21.9(4)
P1A P2A N1 C54B -11.3(4)
N2 P2A N1 P1A -57.76(7)
C49A P2A N1 P1A 33.21(7)
N2 P2A N1 P2B 36.09(18)
C49A P2A N1 P2B 127.06(19)
P1A P2A N1 P2B 93.85(18)
N2 P2B N1 C1 -163.39(16)
C49B P2B N1 C1 118.4(4)
P1B P2B N1 C1 160.7(3)
N2 P2B N1 C54B 36.0(8)
C49B P2B N1 C54B -42.2(9)
P1B P2B N1 C54B 0.1(8)
N2 P2B N1 P1A 61.2(2)
C49B P2B N1 P1A -17.1(5)
P1B P2B N1 P1A 25.2(2)
N2 P2B N1 P2A -34.68(16)
C49B P2B N1 P2A -112.9(4)
P1B P2B N1 P2A -70.6(2)
N4A C54A N2 C25 5.3(3)
P1A C54A N2 C25 -173.25(12)
N4A C54A N2 P1B 90.5(10)
P1A C54A N2 P1B -88.0(10)
N4A C54A N2 P2A 175.43(16)
P1A C54A N2 P2A -3.12(16)
N4A C54A N2 P2B -112.4(3)
P1A C54A N2 P2B 69.1(2)
C54B P1B N2 C54A 89.4(11)
C49B P1B N2 C54A -3.9(9)
P2B P1B N2 C54A 23.0(10)
C54B P1B N2 C25 -162.8(6)
C49B P1B N2 C25 103.9(5)
P2B P1B N2 C25 130.8(3)
C54B P1B N2 P2A -14.1(6)
C49B P1B N2 P2A -107.4(5)
P2B P1B N2 P2A -80.5(2)
C54B P1B N2 P2B 66.4(6)
C49B P1B N2 P2B -26.9(6)
N1 P2A N2 C54A 38.17(14)
C49A P2A N2 C54A -41.41(14)
P1A P2A N2 C54A 2.26(12)
N1 P2A N2 C25 -151.62(13)
C49A P2A N2 C25 128.79(13)
P1A P2A N2 C25 172.47(13)
N1 P2A N2 P1B 61.1(3)
C49A P2A N2 P1B -18.5(3)
P1A P2A N2 P1B 25.1(3)
N1 P2A N2 P2B -36.0(2)
C49A P2A N2 P2B -115.6(2)
P1A P2A N2 P2B -71.92(19)
N1 P2B N2 C54A -80.9(2)
C49B P2B N2 C54A 19.4(5)
P1B P2B N2 C54A -8.4(4)
N1 P2B N2 C25 156.07(15)
C49B P2B N2 C25 -103.6(5)
P1B P2B N2 C25 -131.4(4)
N1 P2B N2 P1B -72.5(4)
C49B P2B N2 P1B 27.8(6)
N1 P2B N2 P2A 35.39(16)
C49B P2B N2 P2A 135.7(5)
P1B P2B N2 P2A 107.9(3)
C54B N1 C1 C6 -99.5(9)
P1A N1 C1 C6 -128.55(15)
P2A N1 C1 C6 -0.2(2)
P2B N1 C1 C6 104.8(3)
C54B N1 C1 C2 81.0(9)
P1A N1 C1 C2 51.93(19)
P2A N1 C1 C2 -179.67(12)
P2B N1 C1 C2 -74.7(3)
C6 C1 C2 C3 3.7(2)
N1 C1 C2 C3 -176.79(15)
C6 C1 C2 C7A -170.37(17)
N1 C1 C2 C7A 9.2(3)
C6 C1 C2 C7B -177.8(10)
N1 C1 C2 C7B 1.7(10)
C1 C2 C3 C4 -1.1(3)
C7A C2 C3 C4 173.53(18)
C7B C2 C3 C4 -179.7(9)
C2 C3 C4 C5 -1.5(3)
C3 C4 C5 C6 1.5(3)
C4 C5 C6 C1 1.1(3)
C4 C5 C6 C16 -176.23(17)
C2 C1 C6 C5 -3.7(2)
N1 C1 C6 C5 176.82(16)
C2 C1 C6 C16 173.51(16)
N1 C1 C6 C16 -6.0(3)
C3 C2 C7A C12A 65.1(4)
C1 C2 C7A C12A -120.6(4)
C7B C2 C7A C12A -47(17)
C3 C2 C7A C8A -106.8(3)
C1 C2 C7A C8A 67.4(4)
C7B C2 C7A C8A 141(17)
C12A C7A C8A C9A -2.9(5)
C2 C7A C8A C9A 169.1(3)
C12A C7A C8A C13A 178.8(4)
C2 C7A C8A C13A -9.1(5)
C7A C8A C9A C10A 1.0(4)
C13A C8A C9A C10A 179.3(2)
C8A C9A C10A C11A 1.6(4)
C8A C9A C10A C14A -178.3(3)
C9A C10A C11A C12A -2.3(5)
C14A C10A C11A C12A 177.6(4)
C10A C11A C12A C7A 0.3(7)
C10A C11A C12A C15A -179.1(4)
C8A C7A C12A C11A 2.3(7)
C2 C7A C12A C11A -169.6(4)
C8A C7A C12A C15A -178.3(4)
C2 C7A C12A C15A 9.8(7)
C3 C2 C7B C12B 60(5)
C1 C2 C7B C12B -119(4)
C7A C2 C7B C12B 130(20)
C3 C2 C7B C8B -90(4)
C1 C2 C7B C8B 91(4)
C7A C2 C7B C8B -20(13)
C12B C7B C8B C9B 14(7)
C2 C7B C8B C9B 163(4)
C12B C7B C8B C13B -173(5)
C2 C7B C8B C13B -23(6)
C7B C8B C9B C10B -8(7)
C13B C8B C9B C10B 178(4)
C8B C9B C10B C11B 2(8)
C8B C9B C10B C14B -172(4)
C9B C10B C11B C12B -1(8)
C14B C10B C11B C12B 172(5)
C10B C11B C12B C7B 7(9)
C10B C11B C12B C15B 174(5)
C8B C7B C12B C11B -13(9)
C2 C7B C12B C11B -164(5)
C8B C7B C12B C15B 180(5)
C2 C7B C12B C15B 29(8)
C5 C6 C16 C17 -87.9(2)
C1 C6 C16 C17 94.9(2)
C5 C6 C16 C21 89.3(2)
C1 C6 C16 C21 -87.9(2)
C21 C16 C17 C18 5.9(3)
C6 C16 C17 C18 -177.02(17)
C21 C16 C17 C22 -173.08(17)
C6 C16 C17 C22 4.0(3)
C16 C17 C18 C19 -3.6(3)
C22 C17 C18 C19 175.39(19)
C17 C18 C19 C20 0.0(3)
C17 C18 C19 C23 -179.7(2)
C18 C19 C20 C21 1.4(3)
C23 C19 C20 C21 -178.9(2)
C19 C20 C21 C16 1.0(3)
C19 C20 C21 C24 179.99(19)
C17 C16 C21 C20 -4.6(3)
C6 C16 C21 C20 178.24(17)
C17 C16 C21 C24 176.37(17)
C6 C16 C21 C24 -0.8(3)
C54A N2 C25 C26 -96.1(2)
P1B N2 C25 C26 -120.9(4)
P2A N2 C25 C26 94.75(17)
P2B N2 C25 C26 1.7(3)
C54A N2 C25 C30 84.1(2)
P1B N2 C25 C30 59.3(4)
P2A N2 C25 C30 -85.14(17)
P2B N2 C25 C30 -178.2(2)
C30 C25 C26 C27 1.4(3)
N2 C25 C26 C27 -178.48(16)
C30 C25 C26 C31 -178.09(16)
N2 C25 C26 C31 2.0(3)
C25 C26 C27 C28 0.4(3)
C31 C26 C27 C28 179.95(18)
C26 C27 C28 C29 -1.3(3)
C27 C28 C29 C30 0.5(3)
C28 C29 C30 C25 1.3(3)
C28 C29 C30 C40 -176.89(18)
C26 C25 C30 C29 -2.3(2)
N2 C25 C30 C29 177.65(15)
C26 C25 C30 C40 175.78(16)
N2 C25 C30 C40 -4.3(2)
C27 C26 C31 C32 -84.1(2)
C25 C26 C31 C32 95.4(2)
C27 C26 C31 C36 84.1(2)
C25 C26 C31 C36 -96.4(2)
C36 C31 C32 C33 2.4(3)
C26 C31 C32 C33 170.61(16)
C36 C31 C32 C37 -173.32(17)
C26 C31 C32 C37 -5.2(3)
C31 C32 C33 C34 -1.4(3)
C37 C32 C33 C34 174.40(17)
C32 C33 C34 C35 0.3(3)
C32 C33 C34 C38 -178.91(17)
C33 C34 C35 C36 -0.2(3)
C38 C34 C35 C36 179.01(18)
C34 C35 C36 C31 1.2(3)
C34 C35 C36 C39 -175.22(17)
C32 C31 C36 C35 -2.3(3)
C26 C31 C36 C35 -170.48(16)
C32 C31 C36 C39 174.13(17)
C26 C31 C36 C39 6.0(3)
C29 C30 C40 C41 -94.8(2)
C25 C30 C40 C41 87.2(2)
C29 C30 C40 C45 76.1(2)
C25 C30 C40 C45 -102.0(2)
C45 C40 C41 C42 1.9(3)
C30 C40 C41 C42 172.54(16)
C45 C40 C41 C46 -175.26(17)
C30 C40 C41 C46 -4.6(3)
C40 C41 C42 C43 -0.8(3)
C46 C41 C42 C43 176.40(18)
C41 C42 C43 C44 -0.3(3)
C41 C42 C43 C47 -179.5(2)
C42 C43 C44 C45 0.4(3)
C47 C43 C44 C45 179.59(19)
C43 C44 C45 C40 0.7(3)
C43 C44 C45 C48 -176.87(18)
C41 C40 C45 C44 -1.8(3)
C30 C40 C45 C44 -172.75(16)
C41 C40 C45 C48 175.70(17)
C30 C40 C45 C48 4.7(2)
